data_1559051
loop_
_publ_author_name
'Pranckevicius, Conor'
'Weber, Marco'
'Krummenacher, Ivo'
'Phukan, Ashwini K.'
'Braunschweig, Holger'

_publ_section_title
;
 Phosphinoborylenes as stable sources of fleeting borylenes
;
_journal_name_full 'Chemical Science'
_journal_paper_doi 10.1039/D0SC04826G
_journal_year 2020
_chemical_formula_sum 'C31 H57 B2 N5'
_chemical_formula_weight 521.43
_space_group_crystal_system monoclinic
_space_group_IT_number 14
_space_group_name_Hall '-P 2ybc'
_space_group_name_H-M_alt 'P 1 21/c 1'
_atom_sites_solution_hydrogens geom
_audit_creation_method SHELXL-2018/3
_audit_update_record
;
2020-07-23 deposited with the CCDC.	2020-09-10 downloaded from the CCDC.
;
_cell_angle_alpha 90
_cell_angle_beta 111.276(2)
_cell_angle_gamma 90
_cell_formula_units_Z 4
_cell_length_a 18.2371(9)
_cell_length_b 9.7175(4)
_cell_length_c 19.5071(9)
_cell_measurement_reflns_used 7492
_cell_measurement_temperature 100(2)
_cell_measurement_theta_max 27.39
_cell_measurement_theta_min 2.47
_cell_volume 3221.4(3)
_computing_structure_refinement 'SHELXL-2018/3 (Sheldrick, 2018)'
_computing_structure_solution 'SHELXT 2014/5 (Sheldrick, 2014)'
_diffrn_ambient_temperature 100(2)
_diffrn_measured_fraction_theta_full 0.999
_diffrn_measured_fraction_theta_max 0.999
_diffrn_measurement_device_type 'Bruker APEX-II CCD'
_diffrn_measurement_method '\f and \w scans'
_diffrn_radiation_type MoK\a
_diffrn_radiation_wavelength 0.71073
_diffrn_reflns_av_R_equivalents 0.0665
_diffrn_reflns_av_unetI/netI 0.0483
_diffrn_reflns_Laue_measured_fraction_full 0.999
_diffrn_reflns_Laue_measured_fraction_max 0.999
_diffrn_reflns_limit_h_max 20
_diffrn_reflns_limit_h_min -22
_diffrn_reflns_limit_k_max 11
_diffrn_reflns_limit_k_min -11
_diffrn_reflns_limit_l_max 24
_diffrn_reflns_limit_l_min -24
_diffrn_reflns_number 31616
_diffrn_reflns_point_group_measured_fraction_full 0.999
_diffrn_reflns_point_group_measured_fraction_max 0.999
_diffrn_reflns_theta_full 25.242
_diffrn_reflns_theta_max 25.998
_diffrn_reflns_theta_min 2.621
_diffrn_source 'rotating anode'
_exptl_absorpt_coefficient_mu 0.062
_exptl_absorpt_correction_T_max 0.7456
_exptl_absorpt_correction_T_min 0.4719
_exptl_absorpt_correction_type multi-scan
_exptl_absorpt_process_details sadabs
_exptl_crystal_colour colorless
_exptl_crystal_density_diffrn 1.075
_exptl_crystal_description block
_exptl_crystal_F_000 1152
_exptl_crystal_size_max 0.064
_exptl_crystal_size_mid 0.053
_exptl_crystal_size_min 0.049
_refine_diff_density_max 0.322
_refine_diff_density_min -0.221
_refine_diff_density_rms 0.042
_refine_ls_extinction_method none
_refine_ls_goodness_of_fit_ref 1.042
_refine_ls_hydrogen_treatment constr
_refine_ls_matrix_type full
_refine_ls_number_parameters 387
_refine_ls_number_reflns 6309
_refine_ls_number_restraints 3
_refine_ls_restrained_S_all 1.042
_refine_ls_R_factor_all 0.0698
_refine_ls_R_factor_gt 0.0490
_refine_ls_shift/su_max 0.002
_refine_ls_shift/su_mean 0.000
_refine_ls_structure_factor_coef Fsqd
_refine_ls_weighting_details 'w=1/[\s^2^(Fo^2^)+(0.0451P)^2^+1.8285P] where P=(Fo^2^+2Fc^2^)/3'
_refine_ls_weighting_scheme calc
_refine_ls_wR_factor_gt 0.1129
_refine_ls_wR_factor_ref 0.1279
_reflns_Friedel_coverage 0.000
_reflns_number_gt 4850
_reflns_number_total 6309
_reflns_threshold_expression 'I > 2\s(I)'
_cod_data_source_file d0sc04826g2.cif
_cod_data_source_block copr084_0m
_cod_original_sg_symbol_H-M 'P 21/c'
_cod_database_code 1559051
_shelx_shelxl_version_number 2018/3
_shelx_space_group_comment
;
The symmetry employed for this shelxl refinement is uniquely defined
by the following loop, which should always be used as a source of
symmetry information in preference to the above space-group names.
They are only intended as comments.
;

loop_
_space_group_symop_operation_xyz
'x, y, z'
'-x, y+1/2, -z+1/2'
'-x, -y, -z'
'x, -y-1/2, z-1/2'

loop_
_atom_site_label
_atom_site_type_symbol
_atom_site_fract_x
_atom_site_fract_y
_atom_site_fract_z
_atom_site_U_iso_or_equiv
_atom_site_adp_type
_atom_site_occupancy
_atom_site_site_symmetry_order
_atom_site_calc_flag
_atom_site_refinement_flags_posn
_atom_site_refinement_flags_adp
_atom_site_refinement_flags_occupancy
_atom_site_disorder_assembly
_atom_site_disorder_group
N1 N 0.74674(8) 0.43306(13) 0.60772(7) 0.0173(3) Uani 1 1 d . . . . .
N2 N 0.66585(8) 0.16327(14) 0.40541(7) 0.0211(3) Uani 1 1 d . . . . .
N3 N 0.85253(8) 0.64558(14) 0.55176(8) 0.0218(3) Uani 1 1 d . . . . .
C1 C 0.98972(10) 0.3502(2) 0.70675(10) 0.0290(4) Uani 1 1 d . . . . .
H55 H 0.974804 0.371681 0.747927 0.043 Uiso 1 1 calc R U . . .
H54 H 1.025855 0.418503 0.702505 0.043 Uiso 1 1 calc R U . . .
H1 H 1.014488 0.261403 0.714004 0.043 Uiso 1 1 calc R U . . .
C2 C 0.91628(9) 0.34843(18) 0.63616(9) 0.0215(4) Uani 1 1 d . . . . .
H53 H 0.894807 0.441978 0.627408 0.026 Uiso 1 1 calc R U . . .
C3 C 0.85241(9) 0.25303(16) 0.64140(8) 0.0194(3) Uani 1 1 d . . . . .
C4 C 0.77301(9) 0.29305(16) 0.62507(8) 0.0171(3) Uani 1 1 d . . . . .
C5 C 0.73045(9) 0.50144(16) 0.53650(9) 0.0178(3) Uani 1 1 d . . . . .
B1 B 0.71142(11) 0.41899(19) 0.45840(10) 0.0204(4) Uani 1 1 d . . . . .
B2 B 0.64423(11) 0.3036(2) 0.40275(10) 0.0210(4) Uani 1 1 d . . . . .
N5 N 0.56846(9) 0.35302(15) 0.35647(8) 0.0271(3) Uani 1 1 d . . . . .
C9 C 0.49560(11) 0.2754(2) 0.32680(11) 0.0346(5) Uani 1 1 d . . . . .
H24 H 0.484256 0.256750 0.275645 0.052 Uiso 1 1 calc R U . . .
H23 H 0.453417 0.328090 0.332068 0.052 Uiso 1 1 calc R U . . .
H2 H 0.500987 0.190214 0.353066 0.052 Uiso 1 1 calc R U . . .
C10 C 0.93987(10) 0.3075(2) 0.57082(10) 0.0300(4) Uani 1 1 d . . . . .
H3 H 0.962117 0.216700 0.578730 0.045 Uiso 1 1 calc R U . . .
H56 H 0.978036 0.371643 0.566565 0.045 Uiso 1 1 calc R U . . .
H57 H 0.894192 0.308638 0.526375 0.045 Uiso 1 1 calc R U . . .
C11 C 0.71829(9) 0.19039(16) 0.62781(8) 0.0183(3) Uani 1 1 d . . . . .
C12 C 0.74392(10) 0.05583(17) 0.64665(9) 0.0217(4) Uani 1 1 d . . . . .
H4 H 0.707802 -0.010542 0.648181 0.026 Uiso 1 1 calc R U . . .
C13 C 0.82127(10) 0.01826(17) 0.66310(9) 0.0248(4) Uani 1 1 d . . . . .
H6 H 0.837318 -0.071999 0.676020 0.030 Uiso 1 1 calc R U . . .
C14 C 0.87439(10) 0.11642(17) 0.66009(9) 0.0230(4) Uani 1 1 d . . . . .
H5 H 0.926544 0.090998 0.670842 0.028 Uiso 1 1 calc R U . . .
C15 C 0.63037(9) 0.21573(17) 0.60787(9) 0.0203(4) Uani 1 1 d . . . . .
H7 H 0.620354 0.313773 0.596569 0.024 Uiso 1 1 calc R U . . .
C16 C 0.58140(10) 0.13375(18) 0.53937(10) 0.0253(4) Uani 1 1 d . . . . .
H8 H 0.589564 0.037074 0.549346 0.038 Uiso 1 1 calc R U . . .
H9 H 0.597307 0.157794 0.499091 0.038 Uiso 1 1 calc R U . . .
H10 H 0.526671 0.155066 0.526798 0.038 Uiso 1 1 calc R U . . .
C17 C 0.60132(10) 0.18029(19) 0.67035(10) 0.0267(4) Uani 1 1 d . . . . .
H11 H 0.608655 0.083775 0.681178 0.040 Uiso 1 1 calc R U . . .
H12 H 0.546457 0.202568 0.655563 0.040 Uiso 1 1 calc R U . . .
H13 H 0.630659 0.232343 0.713412 0.040 Uiso 1 1 calc R U . . .
C18 C 0.79965(9) 0.56153(16) 0.51669(9) 0.0196(3) Uani 1 1 d . . . . .
N4 N 0.77542(8) 0.48939(15) 0.44816(8) 0.0242(3) Uani 1 1 d . . . . .
C20 C 0.73895(10) 0.11166(19) 0.45895(10) 0.0274(4) Uani 1 1 d . . . . .
H15 H 0.767001 0.185864 0.489882 0.041 Uiso 1 1 calc R U . . .
H14 H 0.770628 0.072948 0.433802 0.041 Uiso 1 1 calc R U . . .
H16 H 0.727554 0.042060 0.488570 0.041 Uiso 1 1 calc R U . . .
C21 C 0.62215(11) 0.05395(18) 0.35628(10) 0.0272(4) Uani 1 1 d . . . . .
H17 H 0.591205 0.004732 0.378853 0.041 Uiso 1 1 calc R U . . .
H18 H 0.658374 -0.008188 0.346932 0.041 Uiso 1 1 calc R U . . .
H19 H 0.588119 0.093360 0.310709 0.041 Uiso 1 1 calc R U . . .
C22 C 0.55714(13) 0.4944(2) 0.33112(11) 0.0426(5) Uani 1 1 d . . . . .
H22 H 0.605019 0.545023 0.354163 0.064 Uiso 1 1 calc R U . . .
H21 H 0.515787 0.535330 0.343694 0.064 Uiso 1 1 calc R U . . .
H20 H 0.543134 0.496471 0.278701 0.064 Uiso 1 1 calc R U . . .
C25 C 0.7967(16) 0.381(2) 0.3496(13) 0.051(7) Uani 0.308(13) 1 d D . P A 1
H31 H 0.832537 0.324089 0.387123 0.076 Uiso 0.308(13) 1 calc R U P A 1
H29 H 0.815435 0.391305 0.309800 0.076 Uiso 0.308(13) 1 calc R U P A 1
H30 H 0.745636 0.338810 0.331696 0.076 Uiso 0.308(13) 1 calc R U P A 1
C23 C 0.7912(11) 0.5206(18) 0.3813(9) 0.036(4) Uani 0.308(13) 1 d D . P A 1
H28 H 0.843765 0.561980 0.396892 0.044 Uiso 0.308(13) 1 calc R U P A 1
C24 C 0.7360(10) 0.6150(8) 0.3240(5) 0.040(3) Uani 0.308(13) 1 d D . P A 1
H24A H 0.754111 0.625278 0.283782 0.060 Uiso 0.308(13) 1 calc R U P A 1
H24B H 0.684090 0.576162 0.306275 0.060 Uiso 0.308(13) 1 calc R U P A 1
H24C H 0.734886 0.703336 0.345568 0.060 Uiso 0.308(13) 1 calc R U P A 1
C25A C 0.7915(7) 0.3596(8) 0.3450(5) 0.0243(16) Uani 0.692(13) 1 d D . P A 2
H31A H 0.810515 0.280973 0.376237 0.037 Uiso 0.692(13) 1 calc R U P A 2
H29A H 0.815515 0.362142 0.308619 0.037 Uiso 0.692(13) 1 calc R U P A 2
H30A H 0.735400 0.353140 0.321027 0.037 Uiso 0.692(13) 1 calc R U P A 2
C23A C 0.8120(4) 0.4892(7) 0.3908(4) 0.0209(11) Uani 0.692(13) 1 d D . P A 2
H28A H 0.869276 0.492899 0.415639 0.025 Uiso 0.692(13) 1 calc R U P A 2
C24A C 0.7861(4) 0.6162(3) 0.3434(2) 0.0359(13) Uani 0.692(13) 1 d D . P A 2
H24D H 0.809514 0.616274 0.306578 0.054 Uiso 0.692(13) 1 calc R U P A 2
H24E H 0.729842 0.616178 0.320058 0.054 Uiso 0.692(13) 1 calc R U P A 2
H24F H 0.802549 0.696809 0.373585 0.054 Uiso 0.692(13) 1 calc R U P A 2
C26 C 0.91412(10) 0.70136(18) 0.52764(10) 0.0253(4) Uani 1 1 d . . . . .
H38 H 0.918727 0.644692 0.487840 0.030 Uiso 1 1 calc R U . . .
C27 C 0.99102(12) 0.7005(3) 0.59265(12) 0.0459(6) Uani 1 1 d . . . . .
H33 H 0.985414 0.753178 0.632091 0.069 Uiso 1 1 calc R U . . .
H32 H 1.031576 0.740269 0.578470 0.069 Uiso 1 1 calc R U . . .
H34 H 1.004897 0.607462 0.608680 0.069 Uiso 1 1 calc R U . . .
C28 C 0.89239(14) 0.8477(2) 0.50094(17) 0.0556(7) Uani 1 1 d . . . . .
H37 H 0.844271 0.847198 0.458837 0.083 Uiso 1 1 calc R U . . .
H35 H 0.933651 0.886995 0.487628 0.083 Uiso 1 1 calc R U . . .
H36 H 0.885488 0.901400 0.539454 0.083 Uiso 1 1 calc R U . . .
C29 C 0.67455(9) 0.62063(16) 0.54069(10) 0.0218(4) Uani 1 1 d . . . . .
C30 C 0.66976(11) 0.74318(17) 0.48962(11) 0.0279(4) Uani 1 1 d . . . . .
H39 H 0.648158 0.713199 0.439340 0.042 Uiso 1 1 calc R U . . .
H40 H 0.721526 0.779896 0.499855 0.042 Uiso 1 1 calc R U . . .
H41 H 0.636601 0.813102 0.497711 0.042 Uiso 1 1 calc R U . . .
C31 C 0.71455(10) 0.66370(17) 0.62168(10) 0.0235(4) Uani 1 1 d . . . . .
H43 H 0.676063 0.703127 0.639657 0.028 Uiso 1 1 calc R U . . .
H42 H 0.754697 0.732312 0.626302 0.028 Uiso 1 1 calc R U . . .
C32 C 0.75198(10) 0.53471(17) 0.66685(9) 0.0207(4) Uani 1 1 d . . . . .
C33 C 0.70735(11) 0.48586(18) 0.71526(10) 0.0262(4) Uani 1 1 d . . . . .
H44 H 0.652950 0.472180 0.685431 0.039 Uiso 1 1 calc R U . . .
H45 H 0.711535 0.553988 0.752132 0.039 Uiso 1 1 calc R U . . .
H46 H 0.729545 0.400753 0.738613 0.039 Uiso 1 1 calc R U . . .
C34 C 0.83639(10) 0.56630(19) 0.71855(10) 0.0274(4) Uani 1 1 d . . . . .
H49 H 0.860385 0.483887 0.743991 0.041 Uiso 1 1 calc R U . . .
H47 H 0.835386 0.634854 0.753633 0.041 Uiso 1 1 calc R U . . .
H48 H 0.866204 0.599927 0.690366 0.041 Uiso 1 1 calc R U . . .
C35 C 0.59084(10) 0.56866(18) 0.52492(10) 0.0256(4) Uani 1 1 d . . . . .
H52 H 0.557343 0.644950 0.524782 0.038 Uiso 1 1 calc R U . . .
H51 H 0.591090 0.504232 0.562312 0.038 Uiso 1 1 calc R U . . .
H50 H 0.571554 0.524187 0.477775 0.038 Uiso 1 1 calc R U . . .

loop_
_atom_site_aniso_label
_atom_site_aniso_U_11
_atom_site_aniso_U_22
_atom_site_aniso_U_33
_atom_site_aniso_U_23
_atom_site_aniso_U_13
_atom_site_aniso_U_12
N1 0.0213(7) 0.0132(7) 0.0185(7) -0.0024(5) 0.0085(6) 0.0004(5)
N2 0.0235(7) 0.0190(7) 0.0190(7) -0.0029(6) 0.0057(6) -0.0010(6)
N3 0.0209(7) 0.0187(7) 0.0275(7) -0.0027(6) 0.0109(6) -0.0020(6)
C1 0.0202(8) 0.0337(10) 0.0292(9) -0.0001(8) 0.0044(7) -0.0014(8)
C2 0.0167(8) 0.0246(9) 0.0221(8) 0.0005(7) 0.0056(7) 0.0018(7)
C3 0.0221(8) 0.0202(8) 0.0143(7) -0.0023(6) 0.0047(6) 0.0000(7)
C4 0.0208(8) 0.0155(8) 0.0142(7) -0.0018(6) 0.0054(6) 0.0007(6)
C5 0.0180(8) 0.0133(8) 0.0224(8) 0.0008(6) 0.0076(6) -0.0002(6)
B1 0.0225(9) 0.0164(9) 0.0202(9) 0.0033(7) 0.0051(8) 0.0029(7)
B2 0.0244(9) 0.0219(10) 0.0177(9) 0.0004(7) 0.0089(8) -0.0034(8)
N5 0.0273(8) 0.0220(8) 0.0252(8) -0.0015(6) 0.0013(6) 0.0021(6)
C9 0.0240(9) 0.0405(11) 0.0350(10) -0.0102(9) 0.0055(8) 0.0021(8)
C10 0.0227(9) 0.0393(11) 0.0293(9) 0.0000(8) 0.0110(8) 0.0026(8)
C11 0.0224(8) 0.0176(8) 0.0148(7) -0.0019(6) 0.0069(6) 0.0004(7)
C12 0.0265(9) 0.0164(8) 0.0210(8) -0.0009(6) 0.0071(7) -0.0032(7)
C13 0.0297(9) 0.0170(8) 0.0240(8) 0.0009(7) 0.0052(7) 0.0044(7)
C14 0.0193(8) 0.0243(9) 0.0229(8) -0.0015(7) 0.0048(7) 0.0060(7)
C15 0.0208(8) 0.0136(8) 0.0270(9) 0.0009(7) 0.0094(7) -0.0007(6)
C16 0.0203(8) 0.0251(9) 0.0287(9) 0.0000(7) 0.0067(7) -0.0032(7)
C17 0.0260(9) 0.0254(9) 0.0317(10) 0.0005(7) 0.0140(8) -0.0018(7)
C18 0.0221(8) 0.0151(8) 0.0222(8) 0.0004(6) 0.0088(7) 0.0021(7)
N4 0.0300(8) 0.0238(8) 0.0199(7) -0.0016(6) 0.0104(6) -0.0064(6)
C20 0.0297(9) 0.0247(9) 0.0262(9) -0.0031(7) 0.0083(8) 0.0054(7)
C21 0.0345(10) 0.0216(9) 0.0253(9) -0.0058(7) 0.0105(8) -0.0021(8)
C22 0.0482(12) 0.0281(11) 0.0344(11) 0.0036(8) -0.0057(9) 0.0090(9)
C25 0.040(10) 0.076(15) 0.046(13) 0.039(10) 0.027(9) 0.024(10)
C23 0.041(9) 0.041(9) 0.028(6) -0.005(6) 0.013(6) -0.010(5)
C24 0.060(9) 0.032(4) 0.032(4) 0.015(3) 0.021(5) 0.012(4)
C25A 0.032(3) 0.026(2) 0.018(3) -0.010(2) 0.013(2) -0.0046(19)
C23A 0.028(3) 0.019(2) 0.019(2) -0.0006(18) 0.0120(19) -0.0034(19)
C24A 0.053(4) 0.0290(17) 0.0312(19) 0.0076(14) 0.022(2) 0.0020(17)
C26 0.0240(9) 0.0260(9) 0.0311(9) -0.0066(7) 0.0162(8) -0.0038(7)
C27 0.0293(11) 0.0664(15) 0.0414(12) -0.0032(11) 0.0122(9) -0.0198(10)
C28 0.0491(13) 0.0368(13) 0.100(2) 0.0216(13) 0.0493(14) 0.0023(10)
C29 0.0213(8) 0.0141(8) 0.0307(9) 0.0009(7) 0.0102(7) 0.0011(7)
C30 0.0288(9) 0.0159(8) 0.0405(11) 0.0046(7) 0.0145(8) 0.0021(7)
C31 0.0245(9) 0.0152(8) 0.0352(10) -0.0054(7) 0.0161(8) -0.0021(7)
C32 0.0222(8) 0.0178(8) 0.0249(8) -0.0064(7) 0.0119(7) -0.0012(7)
C33 0.0329(10) 0.0220(9) 0.0272(9) -0.0072(7) 0.0152(8) -0.0012(7)
C34 0.0295(9) 0.0257(9) 0.0279(9) -0.0104(7) 0.0114(8) -0.0026(7)
C35 0.0209(8) 0.0185(9) 0.0371(10) 0.0033(7) 0.0101(7) 0.0031(7)

loop_
_atom_type_symbol
_atom_type_description
_atom_type_scat_dispersion_real
_atom_type_scat_dispersion_imag
_atom_type_scat_source
C C 0.0033 0.0016 'International Tables Vol C Tables 4.2.6.8 and 6.1.1.4'
H H 0.0000 0.0000 'International Tables Vol C Tables 4.2.6.8 and 6.1.1.4'
N N 0.0061 0.0033 'International Tables Vol C Tables 4.2.6.8 and 6.1.1.4'
B B 0.0013 0.0007 'International Tables Vol C Tables 4.2.6.8 and 6.1.1.4'

loop_
_geom_angle_atom_site_label_1
_geom_angle_atom_site_label_2
_geom_angle_atom_site_label_3
_geom_angle
_geom_angle_site_symmetry_1
_geom_angle_site_symmetry_3
_geom_angle_publ_flag
C4 N1 C5 125.78(12) . . ?
C4 N1 C32 121.31(12) . . ?
C5 N1 C32 111.41(12) . . ?
B2 N2 C20 122.00(14) . . ?
B2 N2 C21 126.81(14) . . ?
C20 N2 C21 111.17(13) . . ?
C18 N3 C26 126.07(15) . . ?
C2 C1 H55 109.5 . . ?
C2 C1 H54 109.5 . . ?
H55 C1 H54 109.5 . . ?
C2 C1 H1 109.5 . . ?
H55 C1 H1 109.5 . . ?
H54 C1 H1 109.5 . . ?
C3 C2 C1 112.77(14) . . ?
C3 C2 C10 110.46(14) . . ?
C1 C2 C10 109.34(14) . . ?
C3 C2 H53 108.0 . . ?
C1 C2 H53 108.0 . . ?
C10 C2 H53 108.0 . . ?
C14 C3 C4 119.46(15) . . ?
C14 C3 C2 116.28(14) . . ?
C4 C3 C2 124.17(14) . . ?
C3 C4 C11 118.09(14) . . ?
C3 C4 N1 122.44(14) . . ?
C11 C4 N1 119.45(14) . . ?
N1 C5 C18 119.92(13) . . ?
N1 C5 C29 101.38(13) . . ?
C18 C5 C29 109.67(12) . . ?
N1 C5 B1 123.93(13) . . ?
C18 C5 B1 82.57(12) . . ?
C29 C5 B1 119.14(13) . . ?
N4 B1 C5 89.30(13) . . ?
N4 B1 B2 130.83(15) . . ?
C5 B1 B2 139.80(15) . . ?
N2 B2 N5 122.61(15) . . ?
N2 B2 B1 118.61(15) . . ?
N5 B2 B1 118.77(15) . . ?
B2 N5 C22 121.24(15) . . ?
B2 N5 C9 127.65(15) . . ?
C22 N5 C9 111.07(15) . . ?
N5 C9 H24 109.5 . . ?
N5 C9 H23 109.5 . . ?
H24 C9 H23 109.5 . . ?
N5 C9 H2 109.5 . . ?
H24 C9 H2 109.5 . . ?
H23 C9 H2 109.5 . . ?
C2 C10 H3 109.5 . . ?
C2 C10 H56 109.5 . . ?
H3 C10 H56 109.5 . . ?
C2 C10 H57 109.5 . . ?
H3 C10 H57 109.5 . . ?
H56 C10 H57 109.5 . . ?
C12 C11 C4 119.64(15) . . ?
C12 C11 C15 116.09(14) . . ?
C4 C11 C15 124.22(14) . . ?
C13 C12 C11 121.85(16) . . ?
C13 C12 H4 119.1 . . ?
C11 C12 H4 119.1 . . ?
C14 C13 C12 118.93(15) . . ?
C14 C13 H6 120.5 . . ?
C12 C13 H6 120.5 . . ?
C13 C14 C3 122.03(15) . . ?
C13 C14 H5 119.0 . . ?
C3 C14 H5 119.0 . . ?
C11 C15 C16 111.35(13) . . ?
C11 C15 C17 113.26(14) . . ?
C16 C15 C17 108.41(14) . . ?
C11 C15 H7 107.9 . . ?
C16 C15 H7 107.9 . . ?
C17 C15 H7 107.9 . . ?
C15 C16 H8 109.5 . . ?
C15 C16 H9 109.5 . . ?
H8 C16 H9 109.5 . . ?
C15 C16 H10 109.5 . . ?
H8 C16 H10 109.5 . . ?
H9 C16 H10 109.5 . . ?
C15 C17 H11 109.5 . . ?
C15 C17 H12 109.5 . . ?
H11 C17 H12 109.5 . . ?
C15 C17 H13 109.5 . . ?
H11 C17 H13 109.5 . . ?
H12 C17 H13 109.5 . . ?
N3 C18 N4 137.87(16) . . ?
N3 C18 C5 129.54(15) . . ?
N4 C18 C5 92.56(12) . . ?
B1 N4 C18 95.46(13) . . ?
B1 N4 C23 131.2(7) . . ?
C18 N4 C23 129.5(7) . . ?
B1 N4 C23A 135.5(3) . . ?
C18 N4 C23A 129.0(3) . . ?
N2 C20 H15 109.5 . . ?
N2 C20 H14 109.5 . . ?
H15 C20 H14 109.5 . . ?
N2 C20 H16 109.5 . . ?
H15 C20 H16 109.5 . . ?
H14 C20 H16 109.5 . . ?
N2 C21 H17 109.5 . . ?
N2 C21 H18 109.5 . . ?
H17 C21 H18 109.5 . . ?
N2 C21 H19 109.5 . . ?
H17 C21 H19 109.5 . . ?
H18 C21 H19 109.5 . . ?
N5 C22 H22 109.5 . . ?
N5 C22 H21 109.5 . . ?
H22 C22 H21 109.5 . . ?
N5 C22 H20 109.5 . . ?
H22 C22 H20 109.5 . . ?
H21 C22 H20 109.5 . . ?
C23 C25 H31 109.5 . . ?
C23 C25 H29 109.5 . . ?
H31 C25 H29 109.5 . . ?
C23 C25 H30 109.5 . . ?
H31 C25 H30 109.5 . . ?
H29 C25 H30 109.5 . . ?
N4 C23 C25 104.0(15) . . ?
N4 C23 C24 119.3(12) . . ?
C25 C23 C24 111.6(14) . . ?
N4 C23 H28 107.1 . . ?
C25 C23 H28 107.1 . . ?
C24 C23 H28 107.1 . . ?
C23 C24 H24A 109.5 . . ?
C23 C24 H24B 109.5 . . ?
H24A C24 H24B 109.5 . . ?
C23 C24 H24C 109.5 . . ?
H24A C24 H24C 109.5 . . ?
H24B C24 H24C 109.5 . . ?
C23A C25A H31A 109.5 . . ?
C23A C25A H29A 109.5 . . ?
H31A C25A H29A 109.5 . . ?
C23A C25A H30A 109.5 . . ?
H31A C25A H30A 109.5 . . ?
H29A C25A H30A 109.5 . . ?
N4 C23A C24A 109.3(4) . . ?
N4 C23A C25A 111.2(7) . . ?
C24A C23A C25A 111.4(6) . . ?
N4 C23A H28A 108.3 . . ?
C24A C23A H28A 108.3 . . ?
C25A C23A H28A 108.3 . . ?
C23A C24A H24D 109.5 . . ?
C23A C24A H24E 109.5 . . ?
H24D C24A H24E 109.5 . . ?
C23A C24A H24F 109.5 . . ?
H24D C24A H24F 109.5 . . ?
H24E C24A H24F 109.5 . . ?
N3 C26 C27 108.27(15) . . ?
N3 C26 C28 108.71(15) . . ?
C27 C26 C28 109.92(18) . . ?
N3 C26 H38 110.0 . . ?
C27 C26 H38 110.0 . . ?
C28 C26 H38 110.0 . . ?
C26 C27 H33 109.5 . . ?
C26 C27 H32 109.5 . . ?
H33 C27 H32 109.5 . . ?
C26 C27 H34 109.5 . . ?
H33 C27 H34 109.5 . . ?
H32 C27 H34 109.5 . . ?
C26 C28 H37 109.5 . . ?
C26 C28 H35 109.5 . . ?
H37 C28 H35 109.5 . . ?
C26 C28 H36 109.5 . . ?
H37 C28 H36 109.5 . . ?
H35 C28 H36 109.5 . . ?
C35 C29 C30 107.94(14) . . ?
C35 C29 C31 111.29(15) . . ?
C30 C29 C31 110.46(14) . . ?
C35 C29 C5 111.52(13) . . ?
C30 C29 C5 115.16(14) . . ?
C31 C29 C5 100.37(12) . . ?
C29 C30 H39 109.5 . . ?
C29 C30 H40 109.5 . . ?
H39 C30 H40 109.5 . . ?
C29 C30 H41 109.5 . . ?
H39 C30 H41 109.5 . . ?
H40 C30 H41 109.5 . . ?
C29 C31 C32 108.20(13) . . ?
C29 C31 H43 110.1 . . ?
C32 C31 H43 110.1 . . ?
C29 C31 H42 110.1 . . ?
C32 C31 H42 110.1 . . ?
H43 C31 H42 108.4 . . ?
N1 C32 C33 111.85(13) . . ?
N1 C32 C34 114.03(13) . . ?
C33 C32 C34 106.74(14) . . ?
N1 C32 C31 101.84(13) . . ?
C33 C32 C31 112.39(14) . . ?
C34 C32 C31 110.09(14) . . ?
C32 C33 H44 109.5 . . ?
C32 C33 H45 109.5 . . ?
H44 C33 H45 109.5 . . ?
C32 C33 H46 109.5 . . ?
H44 C33 H46 109.5 . . ?
H45 C33 H46 109.5 . . ?
C32 C34 H49 109.5 . . ?
C32 C34 H47 109.5 . . ?
H49 C34 H47 109.5 . . ?
C32 C34 H48 109.5 . . ?
H49 C34 H48 109.5 . . ?
H47 C34 H48 109.5 . . ?
C29 C35 H52 109.5 . . ?
C29 C35 H51 109.5 . . ?
H52 C35 H51 109.5 . . ?
C29 C35 H50 109.5 . . ?
H52 C35 H50 109.5 . . ?
H51 C35 H50 109.5 . . ?

loop_
_geom_bond_atom_site_label_1
_geom_bond_atom_site_label_2
_geom_bond_distance
_geom_bond_site_symmetry_2
_geom_bond_publ_flag
N1 C4 1.441(2) . ?
N1 C5 1.470(2) . ?
N1 C32 1.495(2) . ?
N2 B2 1.415(2) . ?
N2 C20 1.452(2) . ?
N2 C21 1.459(2) . ?
N3 C18 1.260(2) . ?
N3 C26 1.470(2) . ?
C1 C2 1.534(2) . ?
C1 H55 0.9600 . ?
C1 H54 0.9600 . ?
C1 H1 0.9600 . ?
C2 C3 1.521(2) . ?
C2 C10 1.538(2) . ?
C2 H53 0.9800 . ?
C3 C14 1.396(2) . ?
C3 C4 1.419(2) . ?
C4 C11 1.426(2) . ?
C5 C18 1.561(2) . ?
C5 C29 1.565(2) . ?
C5 B1 1.643(2) . ?
B1 N4 1.428(2) . ?
B1 B2 1.724(3) . ?
B2 N5 1.432(2) . ?
N5 C22 1.449(2) . ?
N5 C9 1.453(2) . ?
C9 H24 0.9600 . ?
C9 H23 0.9600 . ?
C9 H2 0.9600 . ?
C10 H3 0.9600 . ?
C10 H56 0.9600 . ?
C10 H57 0.9600 . ?
C11 C12 1.392(2) . ?
C11 C15 1.527(2) . ?
C12 C13 1.378(2) . ?
C12 H4 0.9300 . ?
C13 C14 1.376(2) . ?
C13 H6 0.9300 . ?
C14 H5 0.9300 . ?
C15 C16 1.533(2) . ?
C15 C17 1.534(2) . ?
C15 H7 0.9800 . ?
C16 H8 0.9600 . ?
C16 H9 0.9600 . ?
C16 H10 0.9600 . ?
C17 H11 0.9600 . ?
C17 H12 0.9600 . ?
C17 H13 0.9600 . ?
C18 N4 1.430(2) . ?
N4 C23 1.47(2) . ?
N4 C23A 1.497(8) . ?
C20 H15 0.9600 . ?
C20 H14 0.9600 . ?
C20 H16 0.9600 . ?
C21 H17 0.9600 . ?
C21 H18 0.9600 . ?
C21 H19 0.9600 . ?
C22 H22 0.9600 . ?
C22 H21 0.9600 . ?
C22 H20 0.9600 . ?
C25 C23 1.509(14) . ?
C25 H31 0.9600 . ?
C25 H29 0.9600 . ?
C25 H30 0.9600 . ?
C23 C24 1.512(12) . ?
C23 H28 0.9800 . ?
C24 H24A 0.9600 . ?
C24 H24B 0.9600 . ?
C24 H24C 0.9600 . ?
C25A C23A 1.511(7) . ?
C25A H31A 0.9600 . ?
C25A H29A 0.9600 . ?
C25A H30A 0.9600 . ?
C23A C24A 1.510(6) . ?
C23A H28A 0.9800 . ?
C24A H24D 0.9600 . ?
C24A H24E 0.9600 . ?
C24A H24F 0.9600 . ?
C26 C27 1.511(3) . ?
C26 C28 1.516(3) . ?
C26 H38 0.9800 . ?
C27 H33 0.9600 . ?
C27 H32 0.9600 . ?
C27 H34 0.9600 . ?
C28 H37 0.9600 . ?
C28 H35 0.9600 . ?
C28 H36 0.9600 . ?
C29 C35 1.529(2) . ?
C29 C30 1.535(2) . ?
C29 C31 1.539(2) . ?
C30 H39 0.9600 . ?
C30 H40 0.9600 . ?
C30 H41 0.9600 . ?
C31 C32 1.542(2) . ?
C31 H43 0.9700 . ?
C31 H42 0.9700 . ?
C32 C33 1.529(2) . ?
C32 C34 1.534(2) . ?
C33 H44 0.9600 . ?
C33 H45 0.9600 . ?
C33 H46 0.9600 . ?
C34 H49 0.9600 . ?
C34 H47 0.9600 . ?
C34 H48 0.9600 . ?
C35 H52 0.9600 . ?
C35 H51 0.9600 . ?
C35 H50 0.9600 . ?

loop_
_geom_torsion_atom_site_label_1
_geom_torsion_atom_site_label_2
_geom_torsion_atom_site_label_3
_geom_torsion_atom_site_label_4
_geom_torsion
_geom_torsion_site_symmetry_1
_geom_torsion_site_symmetry_2
_geom_torsion_site_symmetry_3
_geom_torsion_site_symmetry_4
_geom_torsion_publ_flag
C1 C2 C3 C14 -55.4(2) . . . . ?
C10 C2 C3 C14 67.30(18) . . . . ?
C1 C2 C3 C4 127.89(17) . . . . ?
C10 C2 C3 C4 -109.44(17) . . . . ?
C14 C3 C4 C11 -0.6(2) . . . . ?
C2 C3 C4 C11 176.03(14) . . . . ?
C14 C3 C4 N1 177.94(14) . . . . ?
C2 C3 C4 N1 -5.4(2) . . . . ?
C5 N1 C4 C3 78.4(2) . . . . ?
C32 N1 C4 C3 -86.40(19) . . . . ?
C5 N1 C4 C11 -103.09(18) . . . . ?
C32 N1 C4 C11 92.12(17) . . . . ?
C4 N1 C5 C18 -80.99(19) . . . . ?
C32 N1 C5 C18 85.08(16) . . . . ?
C4 N1 C5 C29 158.21(14) . . . . ?
C32 N1 C5 C29 -35.72(15) . . . . ?
C4 N1 C5 B1 21.0(2) . . . . ?
C32 N1 C5 B1 -172.97(14) . . . . ?
N1 C5 B1 N4 -123.71(15) . . . . ?
C18 C5 B1 N4 -2.48(12) . . . . ?
C29 C5 B1 N4 105.93(15) . . . . ?
N1 C5 B1 B2 59.5(3) . . . . ?
C18 C5 B1 B2 -179.2(2) . . . . ?
C29 C5 B1 B2 -70.8(3) . . . . ?
C20 N2 B2 N5 -172.24(16) . . . . ?
C21 N2 B2 N5 9.7(3) . . . . ?
C20 N2 B2 B1 6.9(2) . . . . ?
C21 N2 B2 B1 -171.17(15) . . . . ?
N4 B1 B2 N2 83.3(2) . . . . ?
C5 B1 B2 N2 -101.0(2) . . . . ?
N4 B1 B2 N5 -97.5(2) . . . . ?
C5 B1 B2 N5 78.2(3) . . . . ?
N2 B2 N5 C22 -154.42(18) . . . . ?
B1 B2 N5 C22 26.5(2) . . . . ?
N2 B2 N5 C9 23.4(3) . . . . ?
B1 B2 N5 C9 -155.74(17) . . . . ?
C3 C4 C11 C12 0.4(2) . . . . ?
N1 C4 C11 C12 -178.14(14) . . . . ?
C3 C4 C11 C15 -176.69(14) . . . . ?
N1 C4 C11 C15 4.7(2) . . . . ?
C4 C11 C12 C13 0.2(2) . . . . ?
C15 C11 C12 C13 177.53(15) . . . . ?
C11 C12 C13 C14 -0.6(3) . . . . ?
C12 C13 C14 C3 0.5(3) . . . . ?
C4 C3 C14 C13 0.2(2) . . . . ?
C2 C3 C14 C13 -176.73(15) . . . . ?
C12 C11 C15 C16 -62.65(19) . . . . ?
C4 C11 C15 C16 114.59(17) . . . . ?
C12 C11 C15 C17 59.84(19) . . . . ?
C4 C11 C15 C17 -122.93(17) . . . . ?
C26 N3 C18 N4 -0.2(3) . . . . ?
C26 N3 C18 C5 -177.43(15) . . . . ?
N1 C5 C18 N3 -54.3(2) . . . . ?
C29 C5 C18 N3 62.3(2) . . . . ?
B1 C5 C18 N3 -179.36(18) . . . . ?
N1 C5 C18 N4 127.54(14) . . . . ?
C29 C5 C18 N4 -115.87(13) . . . . ?
B1 C5 C18 N4 2.48(12) . . . . ?
C5 B1 N4 C18 2.70(13) . . . . ?
B2 B1 N4 C18 179.94(17) . . . . ?
C5 B1 N4 C23 -156.2(9) . . . . ?
B2 B1 N4 C23 21.1(9) . . . . ?
C5 B1 N4 C23A 179.5(4) . . . . ?
B2 B1 N4 C23A -3.3(5) . . . . ?
N3 C18 N4 B1 179.3(2) . . . . ?
C5 C18 N4 B1 -2.85(13) . . . . ?
N3 C18 N4 C23 -21.3(9) . . . . ?
C5 C18 N4 C23 156.6(9) . . . . ?
N3 C18 N4 C23A 2.2(4) . . . . ?
C5 C18 N4 C23A -180.0(3) . . . . ?
B1 N4 C23 C25 -61.0(17) . . . . ?
C18 N4 C23 C25 146.7(12) . . . . ?
B1 N4 C23 C24 64.1(17) . . . . ?
C18 N4 C23 C24 -88.2(14) . . . . ?
B1 N4 C23A C24A 103.2(5) . . . . ?
C18 N4 C23A C24A -80.9(5) . . . . ?
B1 N4 C23A C25A -20.2(8) . . . . ?
C18 N4 C23A C25A 155.7(5) . . . . ?
C18 N3 C26 C27 -137.07(18) . . . . ?
C18 N3 C26 C28 103.5(2) . . . . ?
N1 C5 C29 C35 -78.18(16) . . . . ?
C18 C5 C29 C35 154.07(14) . . . . ?
B1 C5 C29 C35 61.66(19) . . . . ?
N1 C5 C29 C30 158.38(14) . . . . ?
C18 C5 C29 C30 30.63(19) . . . . ?
B1 C5 C29 C30 -61.78(19) . . . . ?
N1 C5 C29 C31 39.78(14) . . . . ?
C18 C5 C29 C31 -87.97(15) . . . . ?
B1 C5 C29 C31 179.62(14) . . . . ?
C35 C29 C31 C32 85.84(16) . . . . ?
C30 C29 C31 C32 -154.27(14) . . . . ?
C5 C29 C31 C32 -32.29(16) . . . . ?
C4 N1 C32 C33 -57.56(19) . . . . ?
C5 N1 C32 C33 135.66(14) . . . . ?
C4 N1 C32 C34 63.69(19) . . . . ?
C5 N1 C32 C34 -103.10(16) . . . . ?
C4 N1 C32 C31 -177.77(13) . . . . ?
C5 N1 C32 C31 15.44(16) . . . . ?
C29 C31 C32 N1 11.89(16) . . . . ?
C29 C31 C32 C33 -107.94(15) . . . . ?
C29 C31 C32 C34 133.21(14) . . . . ?
